data_2229833
loop_
_publ_author_name
'Okuniewski, Andrzej'
'Dabrowska, Agnieszka'
'Chojnacki, Jaroslaw'

_publ_section_title
;
 1,3-Di-<i>n</i>-butylthiourea
;
_journal_coeditor_code SI2344
_journal_issue 4
_journal_name_full 'Acta Crystallographica Section E'
_journal_page_first o925
_journal_paper_doi 10.1107/S1600536811009743
_journal_volume 67
_journal_year 2011
_chemical_formula_iupac 'C9 H20 N2 S'
_chemical_formula_moiety 'C9 H20 N2 S'
_chemical_formula_sum 'C9 H20 N2 S'
_chemical_formula_weight 188.33
_chemical_melting_point 336.0(10)
_chemical_name_systematic
;
1,3-Di-<i>n</i>-butylthiourea
;
_space_group_IT_number 14
_symmetry_cell_setting monoclinic
_symmetry_space_group_name_Hall '-P 2ybc'
_symmetry_space_group_name_H-M 'P 1 21/c 1'
_atom_sites_solution_hydrogens geom
_atom_sites_solution_primary direct
_atom_sites_solution_secondary difmap
_cell_angle_alpha 90
_cell_angle_beta 90.476(5)
_cell_angle_gamma 90
_cell_formula_units_Z 4
_cell_length_a 12.6395(6)
_cell_length_b 10.0836(6)
_cell_length_c 9.0128(5)
_cell_measurement_reflns_used 2942
_cell_measurement_temperature 120(2)
_cell_measurement_theta_max 28.6338
_cell_measurement_theta_min 2.5788
_cell_volume 1148.66(11)
_computing_cell_refinement '<i>CrysAlis PRO</i> (Oxford Diffraction, 2010)'
_computing_data_collection '<i>CrysAlis PRO</i> (Oxford Diffraction, 2010)'
_computing_data_reduction '<i>CrysAlis PRO</i> (Oxford Diffraction, 2010)'
_computing_molecular_graphics
;
<i>OLEX2</i> (Dolomanov <i>et al.</i>, 2009) and <i>Mercury</i>
(Macrae <i>et al.</i>, 2008)
;
_computing_publication_material '<i>WinGX</i> (Farrugia, 1999) and <i>PLATON</i> (Spek, 2009)'
_computing_structure_refinement '<i>SHELXL97</i> (Sheldrick, 2008)'
_computing_structure_solution '<i>SHELXS97</i> (Sheldrick, 2008)'
_diffrn_ambient_temperature 120(2)
_diffrn_detector_area_resol_mean 8.1883
_diffrn_measured_fraction_theta_full 0.997
_diffrn_measured_fraction_theta_max 0.997
_diffrn_measurement_device_type 'Oxford Diffraction Xcalibur Sapphire2'
_diffrn_measurement_method \w
_diffrn_radiation_monochromator graphite
_diffrn_radiation_type MoKa
_diffrn_radiation_wavelength 0.71073
_diffrn_reflns_av_R_equivalents 0.0384
_diffrn_reflns_limit_h_max 15
_diffrn_reflns_limit_h_min -15
_diffrn_reflns_limit_k_max 12
_diffrn_reflns_limit_k_min -12
_diffrn_reflns_limit_l_max 11
_diffrn_reflns_limit_l_min -10
_diffrn_reflns_number 5268
_diffrn_reflns_theta_full 26
_diffrn_reflns_theta_max 26
_diffrn_reflns_theta_min 2.58
_exptl_absorpt_coefficient_mu 0.239
_exptl_absorpt_correction_T_max 0.978
_exptl_absorpt_correction_T_min 0.94
_exptl_absorpt_correction_type analytical
_exptl_absorpt_process_details '[CrysAlis PRO (Oxford Diffraction, 2010; based on Clark & Reid, 1995)]'
_exptl_crystal_colour 'clear colourless'
_exptl_crystal_density_diffrn 1.089
_exptl_crystal_density_method 'not measured'
_exptl_crystal_description prism
_exptl_crystal_F_000 416
_exptl_crystal_size_max 0.4759
_exptl_crystal_size_mid 0.2847
_exptl_crystal_size_min 0.0876
_refine_diff_density_max 0.451
_refine_diff_density_min -0.271
_refine_ls_extinction_method none
_refine_ls_goodness_of_fit_ref 0.969
_refine_ls_hydrogen_treatment mixed
_refine_ls_matrix_type full
_refine_ls_number_parameters 119
_refine_ls_number_reflns 2247
_refine_ls_number_restraints 2
_refine_ls_restrained_S_all 0.969
_refine_ls_R_factor_all 0.0657
_refine_ls_R_factor_gt 0.0464
_refine_ls_shift/su_max 0
_refine_ls_shift/su_mean 0
_refine_ls_structure_factor_coef Fsqd
_refine_ls_weighting_details 'w=1/[\s^2^(Fo^2^)+(0.0753P)^2^] where P=(Fo^2^+2Fc^2^)/3'
_refine_ls_weighting_scheme calc
_refine_ls_wR_factor_gt 0.1097
_refine_ls_wR_factor_ref 0.1163
_reflns_number_gt 1656
_reflns_number_total 2247
_reflns_threshold_expression I>2\s(I)
_cod_data_source_file si2344.cif
_cod_data_source_block I
_cod_original_sg_symbol_H-M 'P 21/c'
_cod_database_code 2229833
_cod_database_fobs_code 2229833

loop_
_symmetry_equiv_pos_as_xyz
'x, y, z'
'-x, y+1/2, -z+1/2'
'-x, -y, -z'
'x, -y-1/2, z-1/2'

loop_
_atom_site_type_symbol
_atom_site_label
_atom_site_fract_x
_atom_site_fract_y
_atom_site_fract_z
_atom_site_U_iso_or_equiv
_atom_site_adp_type
_atom_site_calc_flag
_atom_site_refinement_flags
_atom_site_occupancy
_atom_site_disorder_assembly
_atom_site_disorder_group
S S1 0.16510(4) 0.55610(5) 1.03064(5) 0.02246(18) Uani d . 1 . .
N N1 0.03660(13) 0.60898(18) 0.80521(17) 0.0218(4) Uani d D 1 . .
N N2 0.19164(13) 0.72585(17) 0.80620(18) 0.0229(4) Uani d D 1 . .
C C1 0.12922(15) 0.63626(19) 0.8705(2) 0.0209(4) Uani d . 1 . .
C C2 -0.00052(15) 0.6657(2) 0.6656(2) 0.0225(5) Uani d . 1 . .
H H2A 0.0525 0.649 0.5877 0.027 Uiso calc R 1 . .
H H2B -0.0082 0.7629 0.6769 0.027 Uiso calc R 1 . .
C C3 -0.10604(15) 0.6065(2) 0.6181(2) 0.0232(5) Uani d . 1 . .
H H3A -0.1004 0.5086 0.6174 0.028 Uiso calc R 1 . .
H H3B -0.1608 0.6314 0.6909 0.028 Uiso calc R 1 . .
C C4 -0.13954(16) 0.6542(2) 0.4653(2) 0.0260(5) Uani d . 1 . .
H H4A -0.0831 0.6327 0.3938 0.031 Uiso calc R 1 . .
H H4B -0.1475 0.7518 0.4676 0.031 Uiso calc R 1 . .
C C5 -0.24282(17) 0.5926(2) 0.4116(2) 0.0332(5) Uani d . 1 . .
H H5A -0.2359 0.4959 0.4103 0.05 Uiso calc R 1 . .
H H5B -0.259 0.6244 0.3112 0.05 Uiso calc R 1 . .
H H5C -0.3001 0.618 0.4785 0.05 Uiso calc R 1 . .
C C6 0.29696(15) 0.7629(2) 0.8598(2) 0.0239(5) Uani d . 1 . .
H H6A 0.296 0.7677 0.9695 0.029 Uiso calc R 1 . .
H H6B 0.3145 0.8523 0.8218 0.029 Uiso calc R 1 . .
C C7 0.38310(15) 0.6662(2) 0.8128(2) 0.0254(5) Uani d . 1 . .
H H7A 0.365 0.5764 0.8489 0.03 Uiso calc R 1 . .
H H7B 0.3855 0.6629 0.7031 0.03 Uiso calc R 1 . .
C C8 0.49139(17) 0.7044(2) 0.8722(3) 0.0355(6) Uani d . 1 . .
H H8A 0.489 0.7081 0.9819 0.043 Uiso calc R 1 . .
H H8B 0.5097 0.7941 0.8357 0.043 Uiso calc R 1 . .
C C9 0.57675(19) 0.6074(3) 0.8255(3) 0.0469(7) Uani d . 1 . .
H H9A 0.5583 0.5182 0.8596 0.07 Uiso calc R 1 . .
H H9B 0.6446 0.634 0.8697 0.07 Uiso calc R 1 . .
H H9C 0.5824 0.6075 0.7172 0.07 Uiso calc R 1 . .
H H1 -0.0032(14) 0.5586(19) 0.854(2) 0.028(6) Uiso d D 1 . .
H H2 0.1715(15) 0.7675(18) 0.7292(15) 0.019(6) Uiso d D 1 . .

loop_
_atom_site_aniso_label
_atom_site_aniso_U_11
_atom_site_aniso_U_22
_atom_site_aniso_U_33
_atom_site_aniso_U_12
_atom_site_aniso_U_13
_atom_site_aniso_U_23
S1 0.0254(3) 0.0207(3) 0.0213(3) 0.0005(2) 0.00074(19) 0.0018(2)
N1 0.0218(9) 0.0250(9) 0.0188(8) -0.0043(8) 0.0011(7) 0.0019(7)
N2 0.0238(9) 0.0227(9) 0.0221(9) -0.0016(7) -0.0019(7) 0.0047(7)
C1 0.0251(10) 0.0180(10) 0.0197(10) 0.0039(8) 0.0051(8) -0.0024(8)
C2 0.0257(10) 0.0213(11) 0.0206(10) 0.0003(9) 0.0037(8) 0.0015(8)
C3 0.0234(10) 0.0223(10) 0.0238(11) -0.0007(8) 0.0013(8) 0.0018(8)
C4 0.0325(12) 0.0223(11) 0.0232(11) -0.0027(9) -0.0003(9) 0.0014(8)
C5 0.0325(12) 0.0355(13) 0.0313(12) -0.0036(10) -0.0068(10) 0.0028(10)
C6 0.0226(10) 0.0219(11) 0.0272(11) -0.0047(9) -0.0010(8) 0.0011(8)
C7 0.0251(11) 0.0280(11) 0.0230(10) 0.0000(9) -0.0003(8) 0.0020(9)
C8 0.0276(12) 0.0329(13) 0.0460(14) -0.0016(10) -0.0010(10) 0.0020(11)
C9 0.0292(13) 0.0475(16) 0.0641(18) 0.0056(12) 0.0016(12) 0.0049(14)

loop_
_atom_type_symbol
_atom_type_description
_atom_type_scat_dispersion_real
_atom_type_scat_dispersion_imag
_atom_type_scat_source
C C 0.0033 0.0016 'International Tables Vol C Tables 4.2.6.8 and 6.1.1.4'
H H 0 0 'International Tables Vol C Tables 4.2.6.8 and 6.1.1.4'
N N 0.0061 0.0033 'International Tables Vol C Tables 4.2.6.8 and 6.1.1.4'
S S 0.1246 0.1234 'International Tables Vol C Tables 4.2.6.8 and 6.1.1.4'

loop_
_exptl_crystal_face_index_h
_exptl_crystal_face_index_k
_exptl_crystal_face_index_l
_exptl_crystal_face_perp_dist
-18 -1 -1 0.0438
18 1 1 0.0438
1 -14 2 0.1757
-3 7 11 0.1365
2 5 -12 0.1447
3 -7 -11 0.2968
-1 14 -2 0.1079

loop_
_geom_angle_atom_site_label_1
_geom_angle_atom_site_label_2
_geom_angle_atom_site_label_3
_geom_angle_site_symmetry_1
_geom_angle_site_symmetry_3
_geom_angle
_geom_angle_publ_flag
C1 N1 C2 . . 125.10(17) ?
C1 N1 H1 . . 114.7(15) ?
C2 N1 H1 . . 120.1(15) ?
C1 N2 C6 . . 124.74(17) ?
C1 N2 H2 . . 121.0(14) ?
C6 N2 H2 . . 114.2(14) ?
N1 C1 N2 . . 117.90(18) ?
N1 C1 S1 . . 119.96(15) ?
N2 C1 S1 . . 122.13(15) ?
N1 C2 C3 . . 111.42(16) ?
N1 C2 H2A . . 109.3 ?
C3 C2 H2A . . 109.3 ?
N1 C2 H2B . . 109.3 ?
C3 C2 H2B . . 109.3 ?
H2A C2 H2B . . 108 ?
C4 C3 C2 . . 111.70(16) ?
C4 C3 H3A . . 109.3 ?
C2 C3 H3A . . 109.3 ?
C4 C3 H3B . . 109.3 ?
C2 C3 H3B . . 109.3 ?
H3A C3 H3B . . 107.9 ?
C3 C4 C5 . . 113.14(17) ?
C3 C4 H4A . . 109 ?
C5 C4 H4A . . 109 ?
C3 C4 H4B . . 109 ?
C5 C4 H4B . . 109 ?
H4A C4 H4B . . 107.8 ?
C4 C5 H5A . . 109.5 ?
C4 C5 H5B . . 109.5 ?
H5A C5 H5B . . 109.5 ?
C4 C5 H5C . . 109.5 ?
H5A C5 H5C . . 109.5 ?
H5B C5 H5C . . 109.5 ?
N2 C6 C7 . . 113.32(17) ?
N2 C6 H6A . . 108.9 ?
C7 C6 H6A . . 108.9 ?
N2 C6 H6B . . 108.9 ?
C7 C6 H6B . . 108.9 ?
H6A C6 H6B . . 107.7 ?
C8 C7 C6 . . 112.61(18) ?
C8 C7 H7A . . 109.1 ?
C6 C7 H7A . . 109.1 ?
C8 C7 H7B . . 109.1 ?
C6 C7 H7B . . 109.1 ?
H7A C7 H7B . . 107.8 ?
C7 C8 C9 . . 112.3(2) ?
C7 C8 H8A . . 109.1 ?
C9 C8 H8A . . 109.1 ?
C7 C8 H8B . . 109.1 ?
C9 C8 H8B . . 109.1 ?
H8A C8 H8B . . 107.9 ?
C8 C9 H9A . . 109.5 ?
C8 C9 H9B . . 109.5 ?
H9A C9 H9B . . 109.5 ?
C8 C9 H9C . . 109.5 ?
H9A C9 H9C . . 109.5 ?
H9B C9 H9C . . 109.5 ?

loop_
_geom_bond_atom_site_label_1
_geom_bond_atom_site_label_2
_geom_bond_site_symmetry_2
_geom_bond_distance
_geom_bond_publ_flag
S1 C1 . 1.712(2) ?
N1 C1 . 1.334(2) ?
N1 C2 . 1.456(2) ?
N1 H1 . 0.844(9) ?
N2 C1 . 1.335(3) ?
N2 C6 . 1.461(3) ?
N2 H2 . 0.849(9) ?
C2 C3 . 1.519(3) ?
C2 H2A . 0.99 ?
C2 H2B . 0.99 ?
C3 C4 . 1.515(3) ?
C3 H3A . 0.99 ?
C3 H3B . 0.99 ?
C4 C5 . 1.521(3) ?
C4 H4A . 0.99 ?
C4 H4B . 0.99 ?
C5 H5A . 0.98 ?
C5 H5B . 0.98 ?
C5 H5C . 0.98 ?
C6 C7 . 1.524(3) ?
C6 H6A . 0.99 ?
C6 H6B . 0.99 ?
C7 C8 . 1.515(3) ?
C7 H7A . 0.99 ?
C7 H7B . 0.99 ?
C8 C9 . 1.518(3) ?
C8 H8A . 0.99 ?
C8 H8B . 0.99 ?
C9 H9A . 0.98 ?
C9 H9B . 0.98 ?
C9 H9C . 0.98 ?

loop_
_geom_hbond_atom_site_label_D
_geom_hbond_atom_site_label_H
_geom_hbond_atom_site_label_A
_geom_hbond_site_symmetry_A
_geom_hbond_distance_DH
_geom_hbond_distance_HA
_geom_hbond_distance_DA
_geom_hbond_angle_DHA
N1 H1 S1 3_567 0.844(9) 2.575(11) 3.3943(17) 164.0(19)
N2 H2 S1 4_575 0.849(9) 2.524(12) 3.3319(17) 159.4(18)

loop_
_geom_torsion_atom_site_label_1
_geom_torsion_atom_site_label_2
_geom_torsion_atom_site_label_3
_geom_torsion_atom_site_label_4
_geom_torsion_site_symmetry_1
_geom_torsion_site_symmetry_2
_geom_torsion_site_symmetry_3
_geom_torsion_site_symmetry_4
_geom_torsion
_geom_torsion_publ_flag
C2 N1 C1 N2 . . . . 2.5(3) ?
C2 N1 C1 S1 . . . . -176.99(15) ?
C6 N2 C1 N1 . . . . -177.36(17) ?
C6 N2 C1 S1 . . . . 2.1(3) ?
C1 N1 C2 C3 . . . . 176.27(17) ?
N1 C2 C3 C4 . . . . -173.97(16) ?
C2 C3 C4 C5 . . . . 177.74(17) ?
C1 N2 C6 C7 . . . . 81.5(2) ?
N2 C6 C7 C8 . . . . -178.71(17) ?
C6 C7 C8 C9 . . . . 179.74(19) ?

loop_
_cod_related_entry_id
_cod_related_entry_database
_cod_related_entry_code
1 ChemSpider 2005824
